data_1508490
loop_
_publ_author_name
'Weber, Frank A.'
'Schurz, Christian M.'
'Frunder, Susanne'
'Kuhn, Charlotte F.'
'Schleid, Thomas'

_publ_section_title
;
 The Short Series of the Oxygen-Poor Lanthanide Oxide Selenides M10OSe14
 with M = La-Nd
;
_journal_issue 3
_journal_name_full Crystals
_journal_page_first 1136
_journal_page_last 1145
_journal_paper_doi 10.3390/cryst2031136
_journal_volume 2
_journal_year 2012
_chemical_formula_sum 'O Pr10 Se14'
_chemical_formula_weight 2530.54
_chemical_name_systematic
; 
 ? 
;
_space_group_IT_number 142
_symmetry_cell_setting tetragonal
_symmetry_space_group_name_Hall '-I 4bd 2c'
_symmetry_space_group_name_H-M 'I 41/a c d :2'
_atom_sites_solution_primary direct
_atom_sites_solution_secondary difmap
_audit_creation_method SHELXL-97
_cell_angle_alpha 90.00
_cell_angle_beta 90.00
_cell_angle_gamma 90.00
_cell_formula_units_Z 8
_cell_length_a 15.6874(8)
_cell_length_b 15.6874(8)
_cell_length_c 20.7342(13)
_cell_measurement_reflns_used 5000
_cell_measurement_temperature 293(2)
_cell_measurement_theta_max 30.5
_cell_measurement_theta_min 2.3
_cell_volume 5102.6(5)
_computing_cell_refinement DIF4
_computing_data_collection 'DIF4 (Stoe & Cie., 1992)'
_computing_data_reduction 'REDU4 (Stoe& Cie., 1992)'
_computing_structure_refinement 'SHELXL-97 (Sheldrick, 1997)'
_computing_structure_solution 'SHELXS-97 (Sheldrick, 1990)'
_diffrn_ambient_temperature 293(2)
_diffrn_measured_fraction_theta_full 0.997
_diffrn_measured_fraction_theta_max 0.997
_diffrn_measurement_device_type 'Stoe IPDS-I'
_diffrn_measurement_method 'imaging plate detector system'
_diffrn_radiation_monochromator graphite
_diffrn_radiation_source 'fine-focus sealed tube'
_diffrn_radiation_type MoK\a
_diffrn_radiation_wavelength 0.71069
_diffrn_reflns_av_R_equivalents 0.1008
_diffrn_reflns_av_sigmaI/netI 0.0335
_diffrn_reflns_limit_h_max 22
_diffrn_reflns_limit_h_min -22
_diffrn_reflns_limit_k_max 22
_diffrn_reflns_limit_k_min -22
_diffrn_reflns_limit_l_max 29
_diffrn_reflns_limit_l_min -29
_diffrn_reflns_number 43025
_diffrn_reflns_theta_full 30.38
_diffrn_reflns_theta_max 30.38
_diffrn_reflns_theta_min 2.69
_exptl_absorpt_coefficient_mu 38.659
_exptl_absorpt_correction_T_max 0.0072
_exptl_absorpt_correction_T_min 0.0045
_exptl_absorpt_correction_type numerical
_exptl_absorpt_process_details
'with the help of the X-SHAPE soft ware by STOE, based on the program HABITUS by W. Herrendorf, Univ. Giessen, 1995'
_exptl_crystal_colour 'ruby red'
_exptl_crystal_density_diffrn 6.588
_exptl_crystal_density_method 'not measured'
_exptl_crystal_description dodecaeder
_exptl_crystal_F_000 8592
_exptl_crystal_size_max 0.15
_exptl_crystal_size_mid 0.14
_exptl_crystal_size_min 0.13
_refine_diff_density_max 1.310
_refine_diff_density_min -1.622
_refine_diff_density_rms 0.285
_refine_ls_extinction_coef 0.000036(4)
_refine_ls_extinction_expression Fc^*^=kFc[1+0.001xFc^2^\l^3^/sin(2\q)]^-1/4^
_refine_ls_extinction_method SHELXL
_refine_ls_goodness_of_fit_ref 0.987
_refine_ls_hydrogen_treatment none
_refine_ls_matrix_type full
_refine_ls_number_parameters 59
_refine_ls_number_reflns 1926
_refine_ls_number_restraints 0
_refine_ls_restrained_S_all 0.987
_refine_ls_R_factor_all 0.0518
_refine_ls_R_factor_gt 0.0317
_refine_ls_shift/su_max 0.001
_refine_ls_shift/su_mean 0.000
_refine_ls_structure_factor_coef Fsqd
_refine_ls_weighting_details 'calc w=1/[\s^2^(Fo^2^)+(0.0354P)^2^+0.0000P] where P=(Fo^2^+2Fc^2^)/3'
_refine_ls_weighting_scheme calc
_refine_ls_wR_factor_gt 0.0615
_refine_ls_wR_factor_ref 0.0674
_reflns_number_gt 1561
_reflns_number_total 1926
_reflns_threshold_expression >2sigma(I)
_cod_data_source_file Pr10OSe14_I41_acd_pr10ose14_crystals-02-01136-s001_DC223.cif
_cod_data_source_block c:\crystal\x-red\pr10os14_chateigner_1508490
_cod_original_sg_symbol_H-M I41/acd
_cod_database_code 1508490

loop_
_symmetry_equiv_pos_as_xyz
'x, y, z'
'-x+1/2, -y, z+1/2'
'-y+1/4, x+3/4, z+1/4'
'y+1/4, -x+1/4, z+3/4'
'-x+1/2, y, -z'
'x, -y, -z+1/2'
'y+1/4, x+3/4, -z+3/4'
'-y+1/4, -x+1/4, -z+1/4'
'x+1/2, y+1/2, z+1/2'
'-x+1, -y+1/2, z+1'
'-y+3/4, x+5/4, z+3/4'
'y+3/4, -x+3/4, z+5/4'
'-x+1, y+1/2, -z+1/2'
'x+1/2, -y+1/2, -z+1'
'y+3/4, x+5/4, -z+5/4'
'-y+3/4, -x+3/4, -z+3/4'
'-x, -y, -z'
'x-1/2, y, -z-1/2'
'y-1/4, -x-3/4, -z-1/4'
'-y-1/4, x-1/4, -z-3/4'
'x-1/2, -y, z'
'-x, y, z-1/2'
'-y-1/4, -x-3/4, z-3/4'
'y-1/4, x-1/4, z-1/4'
'-x+1/2, -y+1/2, -z+1/2'
'x, y+1/2, -z'
'y+1/4, -x-1/4, -z+1/4'
'-y+1/4, x+1/4, -z-1/4'
'x, -y+1/2, z+1/2'
'-x+1/2, y+1/2, z'
'-y+1/4, -x-1/4, z-1/4'
'y+1/4, x+1/4, z+1/4'

loop_
_atom_site_label
_atom_site_type_symbol
_atom_site_fract_x
_atom_site_fract_y
_atom_site_fract_z
_atom_site_U_iso_or_equiv
_atom_site_adp_type
_atom_site_occupancy
_atom_site_symmetry_multiplicity
_atom_site_calc_flag
_atom_site_refinement_flags
Pr1 Pr 0.12991(3) 0.02686(3) 0.04742(2) 0.01978(11) Uani 1 1 d .
Pr2 Pr 0.37071(3) 0.25436(3) 0.05951(2) 0.02005(10) Uani 1 1 d .
Pr3 Pr 0.13364(3) 0.38364(3) 0.1250 0.01912(13) Uani 1 2 d S
O O 0.0000 0.2500 0.3750 0.020(2) Uani 1 4 d S
Se1 Se 0.02218(5) 0.38111(5) 0.00199(4) 0.02145(16) Uani 1 1 d .
Se2 Se 0.34290(6) 0.07081(5) 0.09262(4) 0.02192(16) Uani 1 1 d .
Se3 Se 0.03885(5) 0.07057(5) 0.17167(4) 0.02005(16) Uani 1 1 d .
Se4 Se 0.35463(7) 0.0000 0.2500 0.0199(2) Uani 1 2 d S

loop_
_atom_site_aniso_label
_atom_site_aniso_U_11
_atom_site_aniso_U_22
_atom_site_aniso_U_33
_atom_site_aniso_U_23
_atom_site_aniso_U_13
_atom_site_aniso_U_12
Pr1 0.0236(2) 0.01941(18) 0.01634(18) 0.00009(14) 0.00096(14) 0.00126(15)
Pr2 0.02058(19) 0.01968(19) 0.01990(19) 0.00146(14) -0.00086(15) -0.00153(16)
Pr3 0.01981(17) 0.01981(17) 0.0177(3) 0.00043(14) -0.00043(14) 0.0001(2)
O 0.023(3) 0.023(3) 0.015(5) 0.000 0.000 0.000
Se1 0.0202(3) 0.0221(4) 0.0221(3) -0.0021(3) 0.0014(3) 0.0017(3)
Se2 0.0283(4) 0.0197(3) 0.0178(3) 0.0008(3) 0.0037(3) 0.0016(3)
Se3 0.0195(3) 0.0227(3) 0.0180(3) -0.0013(3) 0.0013(3) -0.0007(3)
Se4 0.0205(5) 0.0202(5) 0.0190(5) 0.0011(4) 0.000 0.000

loop_
_atom_type_symbol
_atom_type_description
_atom_type_scat_dispersion_real
_atom_type_scat_dispersion_imag
_atom_type_scat_source
Pr Pr -0.2180 2.8214 'International Tables Vol C Tables 4.2.6.8 and 6.1.1.4'
O O 0.0106 0.0060 'International Tables Vol C Tables 4.2.6.8 and 6.1.1.4'
Se Se -0.0929 2.2259 'International Tables Vol C Tables 4.2.6.8 and 6.1.1.4'

loop_
_geom_angle_atom_site_label_1
_geom_angle_atom_site_label_2
_geom_angle_atom_site_label_3
_geom_angle
_geom_angle_site_symmetry_1
_geom_angle_site_symmetry_3
Se1 Pr1 Se4 138.67(2) 10_454 4_554
Se1 Pr1 Se2 72.20(2) 10_454 5
Se4 Pr1 Se2 75.49(2) 4_554 5
Se1 Pr1 Se1 79.00(3) 10_454 26_545
Se4 Pr1 Se1 73.51(2) 4_554 26_545
Se2 Pr1 Se1 85.73(2) 5 26_545
Se1 Pr1 Se3 77.20(3) 10_454 .
Se4 Pr1 Se3 137.83(2) 4_554 .
Se2 Pr1 Se3 146.66(3) 5 .
Se1 Pr1 Se3 101.31(2) 26_545 .
Se1 Pr1 Se2 138.23(3) 10_454 8
Se4 Pr1 Se2 70.02(2) 4_554 8
Se2 Pr1 Se2 145.48(3) 5 8
Se1 Pr1 Se2 85.94(2) 26_545 8
Se3 Pr1 Se2 67.86(2) . 8
Se1 Pr1 Se3 79.02(2) 10_454 8
Se4 Pr1 Se3 124.46(3) 4_554 8
Se2 Pr1 Se3 87.12(2) 5 8
Se1 Pr1 Se3 158.02(3) 26_545 8
Se3 Pr1 Se3 74.18(3) . 8
Se2 Pr1 Se3 111.13(3) 8 8
Se1 Pr1 Pr1 113.054(19) 10_454 8
Se4 Pr1 Pr1 107.601(10) 4_554 8
Se2 Pr1 Pr1 131.96(3) 5 8
Se1 Pr1 Pr1 142.03(2) 26_545 8
Se3 Pr1 Pr1 51.495(18) . 8
Se2 Pr1 Pr1 60.688(19) 8 8
Se3 Pr1 Pr1 50.641(18) 8 8
O Pr2 Se1 77.43(2) 25 5
O Pr2 Se2 88.08(2) 25 .
Se1 Pr2 Se2 147.73(3) 5 .
O Pr2 Se3 136.99(2) 25 4_554
Se1 Pr2 Se3 83.65(3) 5 4_554
Se2 Pr2 Se3 87.90(2) . 4_554
O Pr2 Se3 136.69(2) 25 8
Se1 Pr2 Se3 140.01(3) 5 8
Se2 Pr2 Se3 67.65(2) . 8
Se3 Pr2 Se3 79.59(3) 4_554 8
O Pr2 Se4 137.22(2) 25 27_565
Se1 Pr2 Se4 72.28(2) 5 27_565
Se2 Pr2 Se4 132.48(3) . 27_565
Se3 Pr2 Se4 68.55(2) 4_554 27_565
Se3 Pr2 Se4 67.83(2) 8 27_565
O Pr2 Se2 82.701(19) 25 27_565
Se1 Pr2 Se2 84.73(2) 5 27_565
Se2 Pr2 Se2 122.234(15) . 27_565
Se3 Pr2 Se2 133.78(2) 4_554 27_565
Se3 Pr2 Se2 81.31(2) 8 27_565
Se4 Pr2 Se2 65.287(19) 27_565 27_565
O Pr2 Se1 67.316(17) 25 14_554
Se1 Pr2 Se1 81.95(3) 5 14_554
Se2 Pr2 Se1 65.82(2) . 14_554
Se3 Pr2 Se1 72.06(2) 4_554 14_554
Se3 Pr2 Se1 125.53(2) 8 14_554
Se4 Pr2 Se1 134.62(2) 27_565 14_554
Se2 Pr2 Se1 149.16(2) 27_565 14_554
O Pr2 Pr2 35.993(5) 25 20_656
Se1 Pr2 Pr2 112.262(19) 5 20_656
Se2 Pr2 Pr2 53.41(2) . 20_656
Se3 Pr2 Pr2 131.00(2) 4_554 20_656
Se3 Pr2 Pr2 106.11(2) 8 20_656
Se4 Pr2 Pr2 159.44(2) 27_565 20_656
Se2 Pr2 Pr2 94.69(2) 27_565 20_656
Se1 Pr2 Pr2 65.392(17) 14_554 20_656
O Pr2 Pr2 35.992(5) 25 27_565
Se1 Pr2 Pr2 69.792(19) 5 27_565
Se2 Pr2 Pr2 113.39(2) . 27_565
Se3 Pr2 Pr2 153.36(2) 4_554 27_565
Se3 Pr2 Pr2 122.37(2) 8 27_565
Se4 Pr2 Pr2 103.83(2) 27_565 27_565
Se2 Pr2 Pr2 47.942(18) 27_565 27_565
Se1 Pr2 Pr2 101.247(16) 14_554 27_565
Pr2 Pr2 Pr2 61.807(13) 20_656 27_565
O Pr2 Pr2 33.788(10) 25 10_554
Se1 Pr2 Pr2 56.208(19) 5 10_554
Se2 Pr2 Pr2 96.50(2) . 10_554
Se3 Pr2 Pr2 104.535(18) 4_554 10_554
Se3 Pr2 Pr2 163.69(2) 8 10_554
Se4 Pr2 Pr2 128.465(19) 27_565 10_554
Se2 Pr2 Pr2 105.472(19) 27_565 10_554
Se1 Pr2 Pr2 44.557(16) 14_554 10_554
Pr2 Pr2 Pr2 59.097(6) 20_656 10_554
Pr2 Pr2 Pr2 59.096(6) 27_565 10_554
Se3 Pr3 Se3 123.34(4) 10_454 8
Se3 Pr3 Se2 141.47(2) 10_454 27_565
Se3 Pr3 Se2 87.05(2) 8 27_565
Se3 Pr3 Se2 87.05(2) 10_454 30
Se3 Pr3 Se2 141.47(2) 8 30
Se2 Pr3 Se2 79.30(4) 27_565 30
Se3 Pr3 Se1 81.72(2) 10_454 15_444
Se3 Pr3 Se1 75.88(2) 8 15_444
Se2 Pr3 Se1 84.18(2) 27_565 15_444
Se2 Pr3 Se1 136.98(2) 30 15_444
Se3 Pr3 Se1 75.88(2) 10_454 .
Se3 Pr3 Se1 81.72(2) 8 .
Se2 Pr3 Se1 136.98(2) 27_565 .
Se2 Pr3 Se1 84.17(2) 30 .
Se1 Pr3 Se1 131.73(4) 15_444 .
Se3 Pr3 Se4 69.32(3) 10_454 25
Se3 Pr3 Se4 141.054(18) 8 25
Se2 Pr3 Se4 72.16(3) 27_565 25
Se2 Pr3 Se4 67.502(18) 30 25
Se1 Pr3 Se4 69.674(15) 15_444 25
Se1 Pr3 Se4 135.50(2) . 25
Se3 Pr3 Se4 141.052(18) 10_454 27_565
Se3 Pr3 Se4 69.32(3) 8 27_565
Se2 Pr3 Se4 67.501(18) 27_565 27_565
Se2 Pr3 Se4 72.16(3) 30 27_565
Se1 Pr3 Se4 135.50(2) 15_444 27_565
Se1 Pr3 Se4 69.673(15) . 27_565
Se4 Pr3 Se4 126.84(4) 25 27_565
Pr2 O Pr2 112.42(2) 25 18_556
Pr2 O Pr2 108.016(10) 25 3_545
Pr2 O Pr2 108.016(10) 18_556 3_545
Pr2 O Pr2 108.016(10) 25 12_454
Pr2 O Pr2 108.016(10) 18_556 12_454
Pr2 O Pr2 112.42(2) 3_545 12_454
Pr2 Se1 Pr1 161.27(3) 5 10_454
Pr2 Se1 Pr1 92.62(2) 5 26
Pr1 Se1 Pr1 101.00(3) 10_454 26
Pr2 Se1 Pr3 92.51(2) 5 .
Pr1 Se1 Pr3 100.84(3) 10_454 .
Pr1 Se1 Pr3 87.34(2) 26 .
Pr2 Se1 Pr2 79.23(2) 5 14_454
Pr1 Se1 Pr2 82.03(2) 10_454 14_454
Pr1 Se1 Pr2 136.84(3) 26 14_454
Pr3 Se1 Pr2 134.87(3) . 14_454
Pr2 Se2 Pr1 88.76(2) . 5
Pr2 Se2 Pr3 164.64(3) . 20_656
Pr1 Se2 Pr3 88.55(2) 5 20_656
Pr2 Se2 Pr1 91.00(3) . 8
Pr1 Se2 Pr1 149.77(3) 5 8
Pr3 Se2 Pr1 98.88(3) 20_656 8
Pr2 Se2 Pr2 78.65(3) . 20_656
Pr1 Se2 Pr2 123.68(3) 5 20_656
Pr3 Se2 Pr2 90.32(2) 20_656 20_656
Pr1 Se2 Pr2 85.76(2) 8 20_656
Pr3 Se3 Pr1 102.01(3) 10_454 .
Pr3 Se3 Pr2 92.33(2) 10_454 3_545
Pr1 Se3 Pr2 164.69(3) . 3_545
Pr3 Se3 Pr1 150.41(3) 10_454 8
Pr1 Se3 Pr1 77.87(2) . 8
Pr2 Se3 Pr1 87.03(2) 3_545 8
Pr3 Se3 Pr2 94.36(3) 10_454 8
Pr1 Se3 Pr2 89.49(2) . 8
Pr2 Se3 Pr2 94.78(2) 3_545 8
Pr1 Se3 Pr2 115.19(3) 8 8
Pr1 Se4 Pr1 91.70(3) 3_545 8
Pr1 Se4 Pr2 88.670(12) 3_545 23_666
Pr1 Se4 Pr2 176.038(12) 8 23_666
Pr1 Se4 Pr2 176.037(12) 3_545 20_656
Pr1 Se4 Pr2 88.669(12) 8 20_656
Pr2 Se4 Pr2 91.24(3) 23_666 20_656
Pr1 Se4 Pr3 97.761(19) 3_545 25
Pr1 Se4 Pr3 86.885(15) 8 25
Pr2 Se4 Pr3 89.156(17) 23_666 25
Pr2 Se4 Pr3 86.199(19) 20_656 25
Pr1 Se4 Pr3 86.885(15) 3_545 20_656
Pr1 Se4 Pr3 97.759(19) 8 20_656
Pr2 Se4 Pr3 86.199(19) 23_666 20_656
Pr2 Se4 Pr3 89.155(17) 20_656 20_656
Pr3 Se4 Pr3 173.36(4) 25 20_656

loop_
_geom_bond_atom_site_label_1
_geom_bond_atom_site_label_2
_geom_bond_distance
_geom_bond_site_symmetry_2
Pr1 Se1 2.9435(9) 10_454
Pr1 Se4 2.9616(9) 4_554
Pr1 Se2 3.0147(9) 5
Pr1 Se1 3.0222(9) 26_545
Pr1 Se3 3.0246(9) .
Pr1 Se2 3.0537(9) 8
Pr1 Se3 3.0613(9) 8
Pr1 Pr1 3.8245(9) 8
Pr2 O 2.4418(4) 25
Pr2 Se1 2.8988(9) 5
Pr2 Se2 2.9922(9) .
Pr2 Se3 3.0407(9) 4_554
Pr2 Se3 3.1010(9) 8
Pr2 Se4 3.1624(9) 27_565
Pr2 Se2 3.2360(10) 27_565
Pr2 Se1 3.4335(9) 14_554
Pr2 Pr2 3.9513(7) 20_656
Pr2 Pr2 3.9513(7) 27_565
Pr2 Pr2 4.0587(9) 10_554
Pr3 Se3 2.9622(9) 10_454
Pr3 Se3 2.9622(9) 8
Pr3 Se2 3.0342(9) 27_565
Pr3 Se2 3.0343(9) 30
Pr3 Se1 3.0925(9) 15_444
Pr3 Se1 3.0926(9) .
Pr3 Se4 3.1753(3) 25
Pr3 Se4 3.1754(3) 27_565
O Pr2 2.4418(4) 25
O Pr2 2.4418(4) 18_556
O Pr2 2.4418(4) 3_545
O Pr2 2.4418(4) 12_454
Se1 Pr2 2.8987(9) 5
Se1 Pr1 2.9435(9) 10_454
Se1 Pr1 3.0223(9) 26
Se1 Pr2 3.4335(9) 14_454
Se2 Pr1 3.0146(9) 5
Se2 Pr3 3.0343(9) 20_656
Se2 Pr1 3.0538(9) 8
Se2 Pr2 3.2361(10) 20_656
Se3 Pr3 2.9622(9) 10_454
Se3 Pr2 3.0406(9) 3_545
Se3 Pr1 3.0613(9) 8
Se3 Pr2 3.1011(9) 8
Se4 Pr1 2.9616(9) 3_545
Se4 Pr1 2.9616(9) 8
Se4 Pr2 3.1624(9) 23_666
Se4 Pr2 3.1624(9) 20_656
Se4 Pr3 3.1754(3) 25
Se4 Pr3 3.1754(3) 20_656
